data_4064535
loop_
_publ_author_name
'S\'anchez-Barba, Luis F.'
'Garc\'es, Andr\'es'
'Fern\'andez-Baeza, Juan'
'Otero, Antonio'
'Alonso-Moreno, Carlos'
'Lara-S\'anchez, Agust\'in'
'Rodr\'iguez, Ana M.'

_publ_section_title
;
 Stereoselective Production of Poly(rac-lactide) by ROP with Highly
 Efficient Bulky Heteroscorpionate Alkylmagnesium Initiators
;
_journal_issue 10
_journal_name_full Organometallics
_journal_page_first 2775
_journal_paper_doi 10.1021/om200163t
_journal_volume 30
_journal_year 2011
_chemical_formula_moiety 'C31 H56 Mg N6, C4 H10 O'
_chemical_formula_sum 'C35 H66 Mg N6 O'
_chemical_formula_weight 611.25
_chemical_name_systematic
;
 ?
;
_space_group_IT_number 14
_symmetry_cell_setting monoclinic
_symmetry_space_group_name_Hall '-P 2ybc'
_symmetry_space_group_name_H-M 'P 1 21/c 1'
_atom_sites_solution_hydrogens geom
_atom_sites_solution_primary direct
_atom_sites_solution_secondary difmap
_audit_creation_method SHELXL-97
_cell_angle_alpha 90.00
_cell_angle_beta 93.321(6)
_cell_angle_gamma 90.00
_cell_formula_units_Z 4
_cell_length_a 10.2612(9)
_cell_length_b 17.109(2)
_cell_length_c 23.306(2)
_cell_measurement_temperature 200(2)
_cell_volume 4084.7(7)
_computing_cell_refinement 'Bruker SAINT'
_computing_data_collection 'Bruker APEX'
_computing_data_reduction 'Bruker SAINT, SADABS, XPREP'
_computing_molecular_graphics 'Bruker SHELXTL'
_computing_publication_material 'Bruker SHELXTL'
_computing_structure_refinement 'SHELXL-97 (Sheldrick, 1997)'
_computing_structure_solution 'SHELXS-97 (Sheldrick, 1990)'
_diffrn_ambient_temperature 200(2)
_diffrn_measured_fraction_theta_full 0.971
_diffrn_measured_fraction_theta_max 0.971
_diffrn_measurement_device_type 'CCd area detector'
_diffrn_measurement_method 'omega scans'
_diffrn_radiation_monochromator graphite
_diffrn_radiation_source 'fine-focus sealed tube'
_diffrn_radiation_type MoK\a
_diffrn_radiation_wavelength 0.71073
_diffrn_reflns_av_R_equivalents 0.0902
_diffrn_reflns_av_sigmaI/netI 0.1480
_diffrn_reflns_limit_h_max 12
_diffrn_reflns_limit_h_min -12
_diffrn_reflns_limit_k_max 20
_diffrn_reflns_limit_k_min -19
_diffrn_reflns_limit_l_max 27
_diffrn_reflns_limit_l_min -27
_diffrn_reflns_number 20440
_diffrn_reflns_theta_full 25.01
_diffrn_reflns_theta_max 25.01
_diffrn_reflns_theta_min 1.75
_exptl_absorpt_coefficient_mu 0.074
_exptl_absorpt_correction_T_max 0.9933
_exptl_absorpt_correction_T_min 0.9838
_exptl_absorpt_correction_type multi-scan
_exptl_absorpt_process_details SADABS
_exptl_crystal_colour colorless
_exptl_crystal_density_diffrn 0.994
_exptl_crystal_density_method 'not measured'
_exptl_crystal_description prism
_exptl_crystal_F_000 1352
_exptl_crystal_size_max 0.22
_exptl_crystal_size_mid 0.12
_exptl_crystal_size_min 0.09
_refine_diff_density_max 0.600
_refine_diff_density_min -0.278
_refine_diff_density_rms 0.101
_refine_ls_extinction_coef 0.015(2)
_refine_ls_extinction_expression Fc^*^=kFc[1+0.001xFc^2^\l^3^/sin(2\q)]^-1/4^
_refine_ls_extinction_method SHELXL
_refine_ls_goodness_of_fit_ref 0.947
_refine_ls_hydrogen_treatment constr
_refine_ls_matrix_type full
_refine_ls_number_parameters 408
_refine_ls_number_reflns 5898
_refine_ls_number_restraints 0
_refine_ls_restrained_S_all 0.947
_refine_ls_R_factor_all 0.1219
_refine_ls_R_factor_gt 0.0798
_refine_ls_shift/su_max 0.057
_refine_ls_shift/su_mean 0.004
_refine_ls_structure_factor_coef Fsqd
_refine_ls_weighting_details 'calc w=1/[\s^2^(Fo^2^)+(0.1458P)^2^+0.0000P] where P=(Fo^2^+2Fc^2^)/3'
_refine_ls_weighting_scheme calc
_refine_ls_wR_factor_gt 0.1262
_refine_ls_wR_factor_ref 0.1892
_reflns_number_gt 3646
_reflns_number_total 6993
_reflns_threshold_expression >2sigma(I)
_cod_data_source_file om200163t_si_002.cif
_cod_data_source_block 6a
_cod_original_sg_symbol_H-M P21/c
_cod_database_code 4064535

loop_
_symmetry_equiv_pos_as_xyz
'x, y, z'
'-x, y+1/2, -z+1/2'
'-x, -y, -z'
'x, -y-1/2, z-1/2'

loop_
_atom_site_label
_atom_site_type_symbol
_atom_site_fract_x
_atom_site_fract_y
_atom_site_fract_z
_atom_site_U_iso_or_equiv
_atom_site_adp_type
_atom_site_occupancy
_atom_site_symmetry_multiplicity
_atom_site_calc_flag
_atom_site_refinement_flags
Mg1 Mg 0.49648(17) 0.31339(11) 0.26858(7) 0.0492(6) Uani 1 1 d .
N4 N 0.5765(4) 0.3061(2) 0.15260(17) 0.0395(10) Uani 1 1 d .
N3 N 0.6293(4) 0.2770(2) 0.20413(17) 0.0426(11) Uani 1 1 d .
N1 N 0.5751(4) 0.4287(2) 0.25142(17) 0.0445(11) Uani 1 1 d .
N2 N 0.5987(4) 0.4348(2) 0.19381(17) 0.0417(11) Uani 1 1 d .
C1 C 0.6953(5) 0.4873(3) 0.1856(2) 0.0405(13) Uani 1 1 d .
C2 C 0.7295(5) 0.5157(3) 0.2388(2) 0.0531(15) Uani 1 1 d .
H2 H 0.7921 0.5540 0.2471 0.064 Uiso 1 1 calc R
C24 C 0.3732(5) 0.3843(3) 0.1687(2) 0.0419(13) Uani 1 1 d .
C27 C 0.2070(5) 0.3170(3) 0.2205(2) 0.0483(14) Uani 1 1 d .
C4 C 0.7582(5) 0.5048(3) 0.1300(2) 0.0463(14) Uani 1 1 d .
C19 C 0.7535(5) 0.1571(3) 0.2361(2) 0.0509(14) Uani 1 1 d .
C23 C 0.5187(4) 0.3849(3) 0.1542(2) 0.0392(13) Uani 1 1 d .
H23 H 0.5228 0.4073 0.1157 0.047 Uiso 1 1 calc R
C12 C 0.5905(5) 0.2543(3) 0.1089(2) 0.0434(13) Uani 1 1 d .
C7 C 0.8247(5) 0.4314(3) 0.1094(2) 0.0590(16) Uani 1 1 d .
H7A H 0.8907 0.4151 0.1378 0.088 Uiso 1 1 calc R
H7B H 0.8643 0.4422 0.0739 0.088 Uiso 1 1 calc R
H7C H 0.7613 0.3905 0.1034 0.088 Uiso 1 1 calc R
C14 C 0.6823(5) 0.2078(3) 0.1913(2) 0.0422(13) Uani 1 1 d .
C3 C 0.6562(5) 0.4786(3) 0.2786(2) 0.0470(14) Uani 1 1 d .
C15 C 0.5310(5) 0.2615(3) 0.0483(2) 0.0516(15) Uani 1 1 d .
C13 C 0.6591(5) 0.1926(3) 0.1332(2) 0.0491(14) Uani 1 1 d .
H13 H 0.6855 0.1482 0.1139 0.059 Uiso 1 1 calc R
C25 C 0.3271(5) 0.4871(3) 0.0996(2) 0.0496(14) Uani 1 1 d .
H25A H 0.3730 0.4598 0.0704 0.060 Uiso 1 1 calc R
H25B H 0.3850 0.5266 0.1167 0.060 Uiso 1 1 calc R
C26 C 0.2059(6) 0.5252(4) 0.0728(3) 0.078(2) Uani 1 1 d .
H26A H 0.1469 0.4856 0.0578 0.117 Uiso 1 1 calc R
H26B H 0.2292 0.5590 0.0422 0.117 Uiso 1 1 calc R
H26C H 0.1642 0.5551 0.1014 0.117 Uiso 1 1 calc R
C16 C 0.5577(7) 0.1845(4) 0.0166(2) 0.0746(19) Uani 1 1 d .
H16A H 0.6499 0.1748 0.0181 0.112 Uiso 1 1 calc R
H16B H 0.5253 0.1887 -0.0227 0.112 Uiso 1 1 calc R
H16C H 0.5144 0.1422 0.0347 0.112 Uiso 1 1 calc R
C30 C 0.2069(6) 0.2486(3) 0.2621(3) 0.0710(18) Uani 1 1 d .
H30A H 0.2503 0.2048 0.2459 0.106 Uiso 1 1 calc R
H30B H 0.1186 0.2345 0.2688 0.106 Uiso 1 1 calc R
H30C H 0.2519 0.2632 0.2977 0.106 Uiso 1 1 calc R
C6 C 0.8654(6) 0.5664(4) 0.1418(3) 0.0736(19) Uani 1 1 d .
H6A H 0.8276 0.6130 0.1568 0.110 Uiso 1 1 calc R
H6B H 0.9054 0.5785 0.1066 0.110 Uiso 1 1 calc R
H6C H 0.9301 0.5463 0.1693 0.110 Uiso 1 1 calc R
C22 C 0.8141(6) 0.2075(3) 0.2849(2) 0.0650(17) Uani 1 1 d .
H22A H 0.8671 0.2476 0.2692 0.097 Uiso 1 1 calc R
H22B H 0.8673 0.1754 0.3107 0.097 Uiso 1 1 calc R
H22C H 0.7461 0.2312 0.3055 0.097 Uiso 1 1 calc R
C5 C 0.6643(6) 0.5396(3) 0.0836(2) 0.0647(17) Uani 1 1 d .
H5A H 0.5973 0.5023 0.0731 0.097 Uiso 1 1 calc R
H5B H 0.7114 0.5523 0.0504 0.097 Uiso 1 1 calc R
H5C H 0.6254 0.5861 0.0980 0.097 Uiso 1 1 calc R
C28 C 0.1283(6) 0.2923(3) 0.1658(3) 0.0694(18) Uani 1 1 d .
H28A H 0.1302 0.3334 0.1379 0.104 Uiso 1 1 calc R
H28B H 0.0396 0.2822 0.1746 0.104 Uiso 1 1 calc R
H28C H 0.1657 0.2458 0.1507 0.104 Uiso 1 1 calc R
C21 C 0.6559(6) 0.0987(4) 0.2598(3) 0.0746(19) Uani 1 1 d .
H21A H 0.5900 0.1267 0.2790 0.112 Uiso 1 1 calc R
H21B H 0.7011 0.0640 0.2865 0.112 Uiso 1 1 calc R
H21C H 0.6156 0.0690 0.2286 0.112 Uiso 1 1 calc R
C17 C 0.5901(6) 0.3265(3) 0.0132(2) 0.0622(17) Uani 1 1 d .
H17A H 0.5722 0.3762 0.0301 0.093 Uiso 1 1 calc R
H17B H 0.5524 0.3250 -0.0255 0.093 Uiso 1 1 calc R
H17C H 0.6828 0.3191 0.0128 0.093 Uiso 1 1 calc R
C8 C 0.6659(6) 0.4884(3) 0.3429(2) 0.0619(17) Uani 1 1 d .
C18 C 0.3828(6) 0.2723(4) 0.0484(2) 0.0668(17) Uani 1 1 d .
H18A H 0.3457 0.2303 0.0694 0.100 Uiso 1 1 calc R
H18B H 0.3462 0.2722 0.0096 0.100 Uiso 1 1 calc R
H18C H 0.3637 0.3211 0.0663 0.100 Uiso 1 1 calc R
C20 C 0.8615(6) 0.1116(4) 0.2081(3) 0.076(2) Uani 1 1 d .
H20A H 0.8235 0.0786 0.1783 0.115 Uiso 1 1 calc R
H20B H 0.9079 0.0800 0.2365 0.115 Uiso 1 1 calc R
H20C H 0.9209 0.1476 0.1918 0.115 Uiso 1 1 calc R
C29 C 0.1457(6) 0.3883(4) 0.2479(3) 0.0737(19) Uani 1 1 d .
H29A H 0.1978 0.4032 0.2817 0.110 Uiso 1 1 calc R
H29B H 0.0591 0.3755 0.2583 0.110 Uiso 1 1 calc R
H29C H 0.1419 0.4308 0.2210 0.110 Uiso 1 1 calc R
C11 C 0.7122(9) 0.5711(4) 0.3581(3) 0.108(3) Uani 1 1 d .
H11A H 0.7986 0.5787 0.3454 0.162 Uiso 1 1 calc R
H11B H 0.7132 0.5783 0.3990 0.162 Uiso 1 1 calc R
H11C H 0.6539 0.6084 0.3396 0.162 Uiso 1 1 calc R
C9 C 0.7655(7) 0.4281(5) 0.3676(3) 0.100(2) Uani 1 1 d .
H9A H 0.7397 0.3767 0.3549 0.149 Uiso 1 1 calc R
H9B H 0.7688 0.4301 0.4088 0.149 Uiso 1 1 calc R
H9C H 0.8502 0.4399 0.3544 0.149 Uiso 1 1 calc R
C10 C 0.5359(6) 0.4746(4) 0.3687(3) 0.087(2) Uani 1 1 d .
H10A H 0.4734 0.5120 0.3534 0.130 Uiso 1 1 calc R
H10B H 0.5459 0.4803 0.4097 0.130 Uiso 1 1 calc R
H10C H 0.5058 0.4227 0.3594 0.130 Uiso 1 1 calc R
N6 N 0.2902(4) 0.4321(2) 0.14353(17) 0.0463(11) Uani 1 1 d .
N5 N 0.3465(4) 0.3309(2) 0.20844(17) 0.0443(11) Uani 1 1 d .
C31 C 0.4961(6) 0.2599(4) 0.3510(2) 0.0705(18) Uani 1 1 d .
H31A H 0.4359 0.2868 0.3741 0.106 Uiso 1 1 calc R
H31B H 0.5822 0.2624 0.3694 0.106 Uiso 1 1 calc R
H31C H 0.4700 0.2062 0.3467 0.106 Uiso 1 1 calc R
C33 C 0.2189(15) 0.4862(8) 0.4542(6) 0.210(6) Uani 1 1 d .
H33A H 0.1448 0.5201 0.4566 0.315 Uiso 1 1 calc R
H33B H 0.2782 0.5083 0.4283 0.315 Uiso 1 1 calc R
H33C H 0.2622 0.4807 0.4916 0.315 Uiso 1 1 calc R
C34 C -0.011(3) 0.2593(12) 0.4492(10) 0.37(2) Uani 1 1 d .
H34A H -0.1021 0.2730 0.4406 0.443 Uiso 1 1 calc R
H34B H 0.0162 0.2236 0.4200 0.443 Uiso 1 1 calc R
C32 C 0.174(2) 0.4068(12) 0.4323(7) 0.259(9) Uani 1 1 d .
H32A H 0.1375 0.4181 0.3938 0.311 Uiso 1 1 calc R
H32B H 0.2552 0.3797 0.4268 0.311 Uiso 1 1 calc R
O1 O 0.0863(13) 0.3427(15) 0.4523(10) 0.409(15) Uani 1 1 d .
C35 C 0.0055(14) 0.2253(12) 0.5043(7) 0.311(13) Uani 1 1 d .
H35A H 0.0457 0.2625 0.5306 0.467 Uiso 1 1 calc R
H35B H 0.0603 0.1800 0.5024 0.467 Uiso 1 1 calc R
H35C H -0.0779 0.2103 0.5173 0.467 Uiso 1 1 calc R

loop_
_atom_site_aniso_label
_atom_site_aniso_U_11
_atom_site_aniso_U_22
_atom_site_aniso_U_33
_atom_site_aniso_U_23
_atom_site_aniso_U_13
_atom_site_aniso_U_12
Mg1 0.0600(12) 0.0514(11) 0.0362(11) 0.0055(9) 0.0033(8) 0.0005(9)
N4 0.048(3) 0.038(2) 0.033(3) 0.004(2) 0.003(2) 0.005(2)
N3 0.052(3) 0.040(3) 0.035(3) 0.005(2) -0.002(2) 0.002(2)
N1 0.057(3) 0.041(3) 0.035(3) -0.005(2) 0.002(2) 0.003(2)
N2 0.049(3) 0.043(3) 0.033(3) -0.004(2) 0.002(2) 0.000(2)
C1 0.046(3) 0.035(3) 0.041(3) 0.000(3) 0.003(3) -0.001(2)
C2 0.056(4) 0.052(3) 0.051(4) -0.010(3) -0.003(3) -0.012(3)
C24 0.050(3) 0.039(3) 0.037(3) 0.004(3) 0.001(3) -0.003(3)
C27 0.049(3) 0.048(3) 0.048(3) 0.013(3) 0.006(3) -0.007(3)
C4 0.047(3) 0.041(3) 0.051(4) -0.001(3) 0.008(3) -0.002(3)
C19 0.053(3) 0.048(3) 0.051(4) 0.006(3) -0.008(3) 0.005(3)
C23 0.048(3) 0.038(3) 0.031(3) 0.001(2) -0.003(2) 0.001(2)
C12 0.048(3) 0.048(3) 0.034(3) 0.001(3) 0.002(3) -0.004(3)
C7 0.055(4) 0.062(4) 0.061(4) -0.002(3) 0.010(3) 0.005(3)
C14 0.049(3) 0.037(3) 0.040(3) 0.005(3) -0.002(3) -0.004(3)
C3 0.054(3) 0.043(3) 0.044(3) -0.006(3) -0.003(3) 0.002(3)
C15 0.070(4) 0.047(3) 0.038(3) -0.005(3) -0.003(3) 0.004(3)
C13 0.064(4) 0.039(3) 0.044(4) -0.005(3) -0.001(3) 0.011(3)
C25 0.055(3) 0.046(3) 0.048(4) 0.004(3) 0.007(3) 0.009(3)
C26 0.067(4) 0.095(5) 0.072(5) 0.036(4) 0.014(3) 0.027(4)
C16 0.107(5) 0.066(4) 0.050(4) -0.005(3) -0.004(4) -0.001(4)
C30 0.068(4) 0.072(4) 0.073(4) 0.029(4) 0.009(3) -0.015(3)
C6 0.075(4) 0.074(4) 0.074(5) -0.011(4) 0.017(4) -0.024(4)
C22 0.068(4) 0.069(4) 0.056(4) -0.003(3) -0.018(3) 0.001(3)
C5 0.070(4) 0.062(4) 0.064(4) 0.008(3) 0.019(3) 0.000(3)
C28 0.056(4) 0.070(4) 0.081(5) 0.011(4) -0.007(3) -0.013(3)
C21 0.082(4) 0.069(4) 0.072(5) 0.028(4) -0.003(4) -0.006(4)
C17 0.091(5) 0.058(4) 0.038(3) 0.006(3) 0.002(3) -0.005(3)
C8 0.083(5) 0.057(4) 0.044(4) -0.011(3) -0.006(3) -0.002(3)
C18 0.072(4) 0.079(4) 0.049(4) -0.009(3) -0.006(3) -0.004(3)
C20 0.076(4) 0.069(4) 0.083(5) 0.007(4) -0.003(4) 0.023(4)
C29 0.076(4) 0.070(4) 0.078(5) -0.004(4) 0.028(4) 0.001(4)
C11 0.190(8) 0.079(5) 0.055(5) -0.020(4) -0.001(5) -0.036(5)
C9 0.116(6) 0.118(6) 0.062(5) 0.002(4) -0.022(4) 0.027(5)
C10 0.109(6) 0.106(6) 0.047(4) -0.013(4) 0.018(4) 0.001(4)
N6 0.050(3) 0.047(3) 0.043(3) 0.014(2) 0.008(2) 0.003(2)
N5 0.048(3) 0.044(3) 0.041(3) 0.008(2) 0.004(2) -0.006(2)
C31 0.080(4) 0.082(5) 0.050(4) 0.018(3) 0.006(3) 0.006(4)
C33 0.307(18) 0.186(13) 0.144(11) -0.020(10) 0.072(11) -0.031(13)
C34 0.50(5) 0.29(3) 0.29(3) -0.13(2) -0.25(3) 0.15(3)
C32 0.29(2) 0.31(3) 0.181(16) -0.090(17) -0.003(15) 0.035(19)
O1 0.165(11) 0.56(4) 0.50(3) 0.27(3) 0.026(13) 0.030(14)
C35 0.162(12) 0.59(4) 0.175(14) 0.102(19) -0.063(11) -0.111(17)

loop_
_atom_type_symbol
_atom_type_description
_atom_type_scat_dispersion_real
_atom_type_scat_dispersion_imag
_atom_type_scat_source
C C 0.0033 0.0016 'International Tables Vol C Tables 4.2.6.8 and 6.1.1.4'
H H 0.0000 0.0000 'International Tables Vol C Tables 4.2.6.8 and 6.1.1.4'
N N 0.0061 0.0033 'International Tables Vol C Tables 4.2.6.8 and 6.1.1.4'
O O 0.0106 0.0060 'International Tables Vol C Tables 4.2.6.8 and 6.1.1.4'
Mg Mg 0.0486 0.0363 'International Tables Vol C Tables 4.2.6.8 and 6.1.1.4'

loop_
_geom_angle_atom_site_label_1
_geom_angle_atom_site_label_2
_geom_angle_atom_site_label_3
_geom_angle
N5 Mg1 C31 129.9(2)
N5 Mg1 N1 90.78(17)
C31 Mg1 N1 125.2(2)
N5 Mg1 N3 92.59(17)
C31 Mg1 N3 122.3(2)
N1 Mg1 N3 83.05(16)
N5 Mg1 C24 25.53(14)
C31 Mg1 C24 153.5(2)
N1 Mg1 C24 67.45(15)
N3 Mg1 C24 79.88(15)
C12 N4 N3 111.2(4)
C12 N4 C23 132.3(4)
N3 N4 C23 116.5(4)
C14 N3 N4 105.5(4)
C14 N3 Mg1 133.1(3)
N4 N3 Mg1 105.5(3)
C3 N1 N2 105.9(4)
C3 N1 Mg1 136.4(4)
N2 N1 Mg1 109.6(3)
C1 N2 N1 110.9(4)
C1 N2 C23 132.8(4)
N1 N2 C23 116.2(4)
C2 C1 N2 105.1(4)
C2 C1 C4 127.7(5)
N2 C1 C4 127.1(5)
C1 C2 C3 109.0(5)
N6 C24 N5 126.0(5)
N6 C24 C23 120.9(4)
N5 C24 C23 113.2(4)
N6 C24 Mg1 152.3(4)
N5 C24 Mg1 41.0(2)
C23 C24 Mg1 78.1(3)
N5 C27 C28 110.7(4)
N5 C27 C30 106.2(4)
C28 C27 C30 107.4(4)
N5 C27 C29 111.9(4)
C28 C27 C29 111.0(5)
C30 C27 C29 109.4(5)
C1 C4 C5 113.7(4)
C1 C4 C7 109.3(4)
C5 C4 C7 111.9(5)
C1 C4 C6 108.7(4)
C5 C4 C6 105.9(5)
C7 C4 C6 107.0(4)
C14 C19 C22 110.5(4)
C14 C19 C20 109.2(5)
C22 C19 C20 109.3(5)
C14 C19 C21 108.7(4)
C22 C19 C21 110.2(5)
C20 C19 C21 109.0(5)
N2 C23 N4 109.6(4)
N2 C23 C24 112.1(4)
N4 C23 C24 113.2(4)
N4 C12 C13 105.4(4)
N4 C12 C15 126.2(4)
C13 C12 C15 128.2(5)
N3 C14 C13 109.5(4)
N3 C14 C19 122.4(5)
C13 C14 C19 128.1(5)
N1 C3 C2 109.1(5)
N1 C3 C8 123.3(5)
C2 C3 C8 127.5(5)
C12 C15 C17 114.1(4)
C12 C15 C18 110.9(4)
C17 C15 C18 109.8(5)
C12 C15 C16 107.8(4)
C17 C15 C16 106.1(4)
C18 C15 C16 107.9(5)
C12 C13 C14 108.3(5)
N6 C25 C26 109.2(4)
C3 C8 C10 111.7(5)
C3 C8 C11 109.6(5)
C10 C8 C11 108.8(6)
C3 C8 C9 107.5(5)
C10 C8 C9 109.2(6)
C11 C8 C9 110.0(6)
C24 N6 C25 122.4(4)
C24 N5 C27 118.3(4)
C24 N5 Mg1 113.4(3)
C27 N5 Mg1 122.7(3)
C35 C34 O1 105.1(14)
O1 C32 C33 136(2)
C32 O1 C34 159(2)

loop_
_geom_bond_atom_site_label_1
_geom_bond_atom_site_label_2
_geom_bond_distance
Mg1 N5 2.042(4)
Mg1 C31 2.128(6)
Mg1 N1 2.177(5)
Mg1 N3 2.177(4)
Mg1 C24 2.854(5)
N4 C12 1.364(6)
N4 N3 1.382(5)
N4 C23 1.473(6)
N3 C14 1.344(6)
N1 C3 1.327(6)
N1 N2 1.382(5)
N2 C1 1.360(6)
N2 C23 1.472(6)
C1 C2 1.358(7)
C1 C4 1.510(7)
C2 C3 1.382(7)
C24 N6 1.297(6)
C24 N5 1.341(6)
C24 C23 1.550(7)
C27 N5 1.494(6)
C27 C28 1.528(7)
C27 C30 1.519(7)
C27 C29 1.529(7)
C4 C5 1.528(7)
C4 C7 1.521(7)
C4 C6 1.537(7)
C19 C14 1.513(7)
C19 C22 1.531(7)
C19 C20 1.533(7)
C19 C21 1.539(7)
C12 C13 1.372(7)
C12 C15 1.510(7)
C14 C13 1.386(7)
C3 C8 1.507(7)
C15 C17 1.527(7)
C15 C18 1.531(8)
C15 C16 1.543(7)
C25 N6 1.456(6)
C25 C26 1.507(7)
C8 C10 1.513(8)
C8 C11 1.529(8)
C8 C9 1.540(8)
C33 C32 1.515(18)
C34 C35 1.41(2)
C34 O1 1.74(2)
C32 O1 1.51(2)
